data_7719001
loop_
_publ_author_name
'Wu, Xiao-Jun'
'Guo, Hong-Yao'
'Lin, Wei-Quan'
'Meng, Yan'
'Leng, Ji-Dong'

_publ_section_title
;
 Six-coordinate lanthanide complexes based on bidentate phosphine oxide
 ligands: synthesis, structure and magnetic properties
;
_journal_issue 19
_journal_name_full 'Dalton Transactions'
_journal_page_first 7819
_journal_page_last 7827
_journal_paper_doi 10.1039/D5DT00422E
_journal_volume 54
_journal_year 2025
_chemical_formula_moiety 'C50 H44 Cl2 Er O4 P4, C4 H8 O, Cl'
_chemical_formula_sum 'C54 H52 Cl3 Er O5 P4'
_chemical_formula_weight 1178.44
_space_group_crystal_system orthorhombic
_space_group_IT_number 61
_space_group_name_Hall '-P 2ac 2ab'
_space_group_name_H-M_alt 'P b c a'
_atom_sites_solution_hydrogens geom
_atom_sites_solution_primary dual
_audit_creation_date 2025-04-09
_audit_creation_method
;
Olex2 1.5
(compiled 2024.02.16 svn.r378c4104 for OlexSys, GUI svn.r6928)
;
_audit_update_record
;
2025-04-09 deposited with the CCDC.	2025-04-16 downloaded from the CCDC.
;
_cell_angle_alpha 90
_cell_angle_beta 90
_cell_angle_gamma 90
_cell_formula_units_Z 8
_cell_length_a 21.00542(13)
_cell_length_b 21.75103(16)
_cell_length_c 22.46591(16)
_cell_measurement_reflns_used 31552
_cell_measurement_temperature 100.00(10)
_cell_measurement_theta_max 70.2210
_cell_measurement_theta_min 3.5140
_cell_volume 10264.44(12)
_computing_cell_refinement 'CrysAlisPro 1.171.43.144a (Rigaku OD, 2024)'
_computing_data_collection 'CrysAlisPro 1.171.43.144a (Rigaku OD, 2024)'
_computing_data_reduction 'CrysAlisPro 1.171.43.144a (Rigaku OD, 2024)'
_computing_molecular_graphics 'Olex2 1.5 (Dolomanov et al., 2009)'
_computing_publication_material 'Olex2 1.5 (Dolomanov et al., 2009)'
_computing_structure_refinement 'SHELXL 2017/1 (Sheldrick, 2015)'
_computing_structure_solution 'SHELXT  (Sheldrick, 2015)'
_diffrn_ambient_environment N~2~
_diffrn_ambient_temperature 100.00(10)
_diffrn_detector 'Hybrid Pixel Array Detector'
_diffrn_detector_area_resol_mean 10.0000
_diffrn_detector_type HyPix
_diffrn_measured_fraction_theta_full 0.998
_diffrn_measured_fraction_theta_max 0.991
_diffrn_measurement_details
;
List of Runs (angles in degrees, time in seconds):

  # Type    Start    End  Width  t~exp~   \w     \q     \k     \f   Frames
#--------------------------------------------------------------------------
  1  \w   -124.00   4.00   0.50    0.50    --  -40.39 -14.00 103.00  256
  2  \w     87.00 174.00   0.50    2.50    --   99.00 112.00  56.00  174
  3  \w     39.00  68.00   0.50    2.50    --   99.00  14.00 -85.00   58
  4  \w     47.00  73.00   0.50    2.50    --   99.00-133.00-113.00   52
  5  \w     45.00  91.00   0.50    0.50    --   40.39-125.00 -60.00   92
  6  \w     29.00  71.00   0.50    2.50    --   99.00 -61.00 -60.00   84
  7  \w    110.00 136.00   0.50    2.50    --   99.00 125.00 150.00   52
  8  \w     22.00  53.00   0.50    2.50    --   99.00 -45.00  30.00   62
  9  \w     23.00  52.00   0.50    2.50    --   99.00 -45.00  90.00   58
 10  \w     22.00  49.00   0.50    2.50    --   99.00 -45.00-150.00   54
 11  \w     77.00 104.00   0.50    2.50    --   99.00-125.00  90.00   54
 12  \w    143.00 169.00   0.50    2.50    --   99.00 125.00 150.00   52
 13  \w     28.00  53.00   0.50    2.50    --   99.00 -45.00 -60.00   50
 14  \w     59.00 107.00   0.50    2.50    --   99.00 -77.00  90.00   96
 15  \w     60.00  85.00   0.50    2.50    --   99.00 -94.00 -30.00   50
 16  \w     21.00  47.00   0.50    2.50    --   99.00 -45.00-180.00   52
 17  \w    122.00 176.00   0.50    2.50    --   99.00  45.00 -60.00  108
 18  \w     31.00  61.00   0.50    2.50    --   99.00-125.00  30.00   60
 19  \w     28.00  53.00   0.50    2.50    --   99.00 -45.00 -30.00   50
 20  \w     63.00 117.00   0.50    2.50    --   99.00-135.00  67.00  108
 21  \w     93.00 142.00   0.50    2.50    --   99.00  14.00 -85.00   98
;
_diffrn_measurement_device 'four-circle diffractometer'
_diffrn_measurement_device_type 'XtaLAB Synergy R, DW system, HyPix'
_diffrn_measurement_method '\w scans'
_diffrn_orient_matrix_type 'CrysAlisPro convention (1999,Acta A55,543-557)'
_diffrn_orient_matrix_UB_11 0.0135399000
_diffrn_orient_matrix_UB_12 -0.0126249000
_diffrn_orient_matrix_UB_13 -0.0662831000
_diffrn_orient_matrix_UB_21 0.0020725000
_diffrn_orient_matrix_UB_22 0.0697333000
_diffrn_orient_matrix_UB_23 -0.0120258000
_diffrn_orient_matrix_UB_31 0.0719928000
_diffrn_orient_matrix_UB_32 0.0002250000
_diffrn_orient_matrix_UB_33 0.0128929000
_diffrn_radiation_monochromator mirror
_diffrn_radiation_probe x-ray
_diffrn_radiation_type 'Cu K\a'
_diffrn_radiation_wavelength 1.54184
_diffrn_reflns_av_R_equivalents 0.0469
_diffrn_reflns_av_unetI/netI 0.0366
_diffrn_reflns_Laue_measured_fraction_full 0.998
_diffrn_reflns_Laue_measured_fraction_max 0.991
_diffrn_reflns_limit_h_max 25
_diffrn_reflns_limit_h_min -12
_diffrn_reflns_limit_k_max 25
_diffrn_reflns_limit_k_min -26
_diffrn_reflns_limit_l_max 27
_diffrn_reflns_limit_l_min -27
_diffrn_reflns_number 49673
_diffrn_reflns_point_group_measured_fraction_full 0.998
_diffrn_reflns_point_group_measured_fraction_max 0.991
_diffrn_reflns_theta_full 67.684
_diffrn_reflns_theta_max 70.419
_diffrn_reflns_theta_min 3.525
_diffrn_source 'Rotating-anode X-ray tube'
_diffrn_source_type 'Rigaku (Cu) X-ray Source'
_exptl_absorpt_coefficient_mu 6.028
_exptl_absorpt_correction_T_max 1.00000
_exptl_absorpt_correction_T_min 0.48220
_exptl_absorpt_correction_type multi-scan
_exptl_absorpt_process_details
;
CrysAlisPro 1.171.43.144a (Rigaku Oxford Diffraction, 2024)
Empirical absorption correction using spherical harmonics,
implemented in SCALE3 ABSPACK scaling algorithm.
;
_exptl_crystal_colour 'clear light colourless'
_exptl_crystal_density_diffrn 1.525
_exptl_crystal_description block
_exptl_crystal_F_000 4760
_exptl_crystal_preparation 'Magnetic properties'
_exptl_crystal_size_max 0.06
_exptl_crystal_size_mid 0.04
_exptl_crystal_size_min 0.03
_refine_diff_density_max 2.977
_refine_diff_density_min -1.593
_refine_diff_density_rms 0.102
_refine_ls_extinction_method none
_refine_ls_goodness_of_fit_ref 1.042
_refine_ls_hydrogen_treatment constr
_refine_ls_matrix_type full
_refine_ls_number_parameters 596
_refine_ls_number_reflns 9717
_refine_ls_number_restraints 11
_refine_ls_restrained_S_all 1.042
_refine_ls_R_factor_all 0.0450
_refine_ls_R_factor_gt 0.0395
_refine_ls_shift/su_max 0.002
_refine_ls_shift/su_mean 0.000
_refine_ls_structure_factor_coef Fsqd
_refine_ls_weighting_details 'w=1/[\s^2^(Fo^2^)+(0.0496P)^2^+22.7020P] where P=(Fo^2^+2Fc^2^)/3'
_refine_ls_weighting_scheme calc
_refine_ls_wR_factor_gt 0.0995
_refine_ls_wR_factor_ref 0.1037
_reflns_Friedel_coverage 0.000
_reflns_number_gt 8581
_reflns_number_total 9717
_reflns_threshold_expression 'I > 2\s(I)'
_cod_data_source_file d5dt00422e2.cif
_cod_data_source_block er
_cod_database_code 7719001
_shelx_shelxl_version_number 2017/1
_chemical_oxdiff_formula ErP5O6Cl3C54H52
_chemical_oxdiff_usercomment 'Er Cl P O C H'
_shelx_space_group_comment
;
The symmetry employed for this shelxl refinement is uniquely defined
by the following loop, which should always be used as a source of
symmetry information in preference to the above space-group names.
They are only intended as comments.
;
_shelx_estimated_absorpt_t_max 0.840
_shelx_estimated_absorpt_t_min 0.714
_olex2_refinement_description
;
1. Fixed Uiso
 At 1.2 times of:
  All C(H) groups, All C(H,H) groups
2. Restrained distances
 O64A-C67A
 2.35 with sigma of 0.01
 C63-O64 \\sim C63A-O64A
 with sigma of 0.02
 C63-C67 \\sim C63A-C67A
 with sigma of 0.02
 O64-C65 \\sim O64A-C65A
 with sigma of 0.02
 C66-C65 \\sim C66A-C65A
 with sigma of 0.02
 C66-C67 \\sim C66A-C67A
 with sigma of 0.02
 C63-C66 \\sim C63A-C66A
 with sigma of 0.04
 C63-C65 \\sim C63A-C65A
 with sigma of 0.04
 O64-C66 \\sim O64A-C66A
 with sigma of 0.04
 O64-C67 \\sim O64A-C67A
 with sigma of 0.04
 C65-C67 \\sim C65A-C67A
 with sigma of 0.04
3. Uiso/Uaniso restraints and constraints
Uanis(C63) = Uanis(O64) = Uanis(C66) = Uanis(C65) = Uanis(C67) = Uanis(C67A) =
Uanis(C63A) = Uanis(O64A) = Uanis(C65A) = Uanis(C66A)
4. Others
 Sof(O64A)=Sof(C63A)=Sof(H63C)=Sof(H63D)=Sof(C65A)=Sof(H65C)=Sof(H65D)=
 Sof(C66A)=Sof(H66C)=Sof(H66D)=Sof(C67A)=Sof(H67C)=Sof(H67D)=1-FVAR(1)
 Sof(O64)=Sof(C63)=Sof(H63A)=Sof(H63B)=Sof(C65)=Sof(H65A)=Sof(H65B)=Sof(C66)=
 Sof(H66A)=Sof(H66B)=Sof(C67)=Sof(H67A)=Sof(H67B)=FVAR(1)
5.a Secondary CH2 refined with riding coordinates:
 C4(H4A,H4B), C45(H45A,H45B), C63(H63A,H63B), C65(H65A,H65B), C66(H66A,H66B),
 C67(H67A,H67B), C63A(H63C,H63D), C65A(H65C,H65D), C66A(H66C,H66D), C67A(H67C,
 H67D)
5.b Aromatic/amide H refined with riding coordinates:
 C8(H8), C9(H9), C10(H10), C11(H11), C12(H12), C14(H14), C15(H15), C16(H16),
 C17(H17), C18(H18), C20(H20), C21(H21), C22(H22), C23(H23), C24(H24), C26(H26),
  C27(H27), C28(H28), C29(H29), C30(H30), C34(H34), C35(H35), C36(H36),
 C37(H37), C38(H38), C40(H40), C41(H41), C42(H42), C43(H43), C44(H44), C49(H49),
  C50(H50), C51(H51), C52(H52), C53(H53), C55(H55), C56(H56), C57(H57),
 C58(H58), C59(H59)
;
_olex2_submission_special_instructions 'No special instructions were received'
_oxdiff_exptl_absorpt_empirical_details
;
Empirical correction (ABSPACK) includes:
- Absorption correction using spherical harmonics
- Frame scaling
;
_oxdiff_exptl_absorpt_empirical_full_max 1.770
_oxdiff_exptl_absorpt_empirical_full_min 0.632

loop_
_space_group_symop_operation_xyz
'x, y, z'
'-x+1/2, -y, z+1/2'
'-x, y+1/2, -z+1/2'
'x+1/2, -y+1/2, -z'
'-x, -y, -z'
'x-1/2, y, -z-1/2'
'x, -y-1/2, z-1/2'
'-x-1/2, y-1/2, z'

loop_
_atom_site_label
_atom_site_type_symbol
_atom_site_fract_x
_atom_site_fract_y
_atom_site_fract_z
_atom_site_U_iso_or_equiv
_atom_site_adp_type
_atom_site_occupancy
_atom_site_site_symmetry_order
_atom_site_calc_flag
_atom_site_refinement_flags_posn
_atom_site_refinement_flags_adp
_atom_site_refinement_flags_occupancy
_atom_site_disorder_assembly
_atom_site_disorder_group
Er1 Er 0.54004(2) 0.35433(2) 0.60783(2) 0.01844(7) Uani 1 1 d . . . . .
Cl60 Cl 0.49652(4) 0.33085(4) 0.50467(4) 0.03129(19) Uani 1 1 d . . . . .
P3 P 0.70492(4) 0.32359(4) 0.61285(3) 0.01821(16) Uani 1 1 d . . . . .
P5 P 0.66863(4) 0.44935(3) 0.56940(3) 0.01516(15) Uani 1 1 d . . . . .
P32 P 0.53764(4) 0.40532(4) 0.75575(3) 0.01759(16) Uani 1 1 d . . . . .
P46 P 0.43041(4) 0.44998(4) 0.67767(3) 0.01761(16) Uani 1 1 d . . . . .
O2 O 0.63626(11) 0.30697(10) 0.60254(10) 0.0223(5) Uani 1 1 d . . . . .
O6 O 0.59917(10) 0.43279(10) 0.57269(9) 0.0189(4) Uani 1 1 d . . . . .
O31 O 0.57323(10) 0.38837(11) 0.69962(9) 0.0219(5) Uani 1 1 d . . . . .
O47 O 0.46668(11) 0.42700(11) 0.62437(10) 0.0209(5) Uani 1 1 d . . . . .
C4 C 0.71513(14) 0.40555(14) 0.62220(13) 0.0164(6) Uani 1 1 d . . . . .
H4A H 0.760693 0.416002 0.617268 0.020 Uiso 1 1 calc R U . . .
H4B H 0.702372 0.417197 0.663099 0.020 Uiso 1 1 calc R U . . .
C7 C 0.70042(15) 0.43451(14) 0.49704(13) 0.0190(6) Uani 1 1 d . . . . .
C8 C 0.65979(16) 0.41353(15) 0.45243(14) 0.0213(6) Uani 1 1 d . . . . .
H8 H 0.615805 0.407436 0.460310 0.026 Uiso 1 1 calc R U . . .
C9 C 0.68472(18) 0.40156(16) 0.39587(14) 0.0255(7) Uani 1 1 d . . . . .
H9 H 0.657670 0.387199 0.364962 0.031 Uiso 1 1 calc R U . . .
C10 C 0.74879(18) 0.41069(17) 0.38507(15) 0.0278(7) Uani 1 1 d . . . . .
H10 H 0.765420 0.403126 0.346436 0.033 Uiso 1 1 calc R U . . .
C11 C 0.78907(17) 0.43073(17) 0.42986(16) 0.0287(7) Uani 1 1 d . . . . .
H11 H 0.833179 0.435989 0.422045 0.034 Uiso 1 1 calc R U . . .
C12 C 0.76511(16) 0.44310(16) 0.48597(15) 0.0238(7) Uani 1 1 d . . . . .
H12 H 0.792508 0.457321 0.516669 0.029 Uiso 1 1 calc R U . . .
C13 C 0.68058(15) 0.52851(14) 0.58791(14) 0.0188(6) Uani 1 1 d . . . . .
C14 C 0.63618(16) 0.57099(15) 0.56671(15) 0.0239(7) Uani 1 1 d . . . . .
H14 H 0.601434 0.557600 0.542946 0.029 Uiso 1 1 calc R U . . .
C15 C 0.64301(18) 0.63278(16) 0.58048(17) 0.0286(7) Uani 1 1 d . . . . .
H15 H 0.612984 0.661836 0.566034 0.034 Uiso 1 1 calc R U . . .
C16 C 0.69359(18) 0.65213(16) 0.61529(18) 0.0305(8) Uani 1 1 d . . . . .
H16 H 0.697856 0.694380 0.625224 0.037 Uiso 1 1 calc R U . . .
C17 C 0.73779(18) 0.61016(17) 0.6356(2) 0.0350(9) Uani 1 1 d . . . . .
H17 H 0.772694 0.623763 0.659026 0.042 Uiso 1 1 calc R U . . .
C18 C 0.73161(17) 0.54808(16) 0.62193(17) 0.0284(7) Uani 1 1 d . . . . .
H18 H 0.762202 0.519318 0.635877 0.034 Uiso 1 1 calc R U . . .
C19 C 0.75433(16) 0.29786(14) 0.55235(14) 0.0212(6) Uani 1 1 d . . . . .
C20 C 0.81865(18) 0.31386(17) 0.54893(16) 0.0289(7) Uani 1 1 d . . . . .
H20 H 0.836917 0.340072 0.578127 0.035 Uiso 1 1 calc R U . . .
C21 C 0.85580(19) 0.2913(2) 0.50263(17) 0.0346(9) Uani 1 1 d . . . . .
H21 H 0.899415 0.302484 0.499866 0.042 Uiso 1 1 calc R U . . .
C22 C 0.82926(19) 0.25241(19) 0.46049(16) 0.0357(9) Uani 1 1 d . . . . .
H22 H 0.855011 0.236163 0.429485 0.043 Uiso 1 1 calc R U . . .
C23 C 0.7651(2) 0.23715(18) 0.46347(16) 0.0352(9) Uani 1 1 d . . . . .
H23 H 0.746870 0.211132 0.434066 0.042 Uiso 1 1 calc R U . . .
C24 C 0.72741(18) 0.25988(16) 0.50939(15) 0.0272(7) Uani 1 1 d . . . . .
H24 H 0.683523 0.249518 0.511399 0.033 Uiso 1 1 calc R U . . .
C25 C 0.73393(16) 0.28951(14) 0.68057(14) 0.0209(6) Uani 1 1 d . . . . .
C26 C 0.69807(16) 0.24223(15) 0.70612(15) 0.0237(7) Uani 1 1 d . . . . .
H26 H 0.658668 0.230368 0.688817 0.028 Uiso 1 1 calc R U . . .
C27 C 0.72011(17) 0.21271(16) 0.75673(15) 0.0264(7) Uani 1 1 d . . . . .
H27 H 0.695810 0.180588 0.774182 0.032 Uiso 1 1 calc R U . . .
C28 C 0.77755(18) 0.23002(17) 0.78189(16) 0.0293(7) Uani 1 1 d . . . . .
H28 H 0.792736 0.209395 0.816354 0.035 Uiso 1 1 calc R U . . .
C29 C 0.81312(19) 0.27735(17) 0.75705(17) 0.0320(8) Uani 1 1 d . . . . .
H29 H 0.852209 0.289411 0.774827 0.038 Uiso 1 1 calc R U . . .
C30 C 0.79144(18) 0.30707(16) 0.70610(16) 0.0273(7) Uani 1 1 d . . . . .
H30 H 0.815820 0.339227 0.688812 0.033 Uiso 1 1 calc R U . . .
C33 C 0.55034(16) 0.35015(15) 0.81403(14) 0.0198(6) Uani 1 1 d . . . . .
C34 C 0.60923(16) 0.32066(15) 0.81598(14) 0.0220(6) Uani 1 1 d . . . . .
H34 H 0.640488 0.329179 0.786550 0.026 Uiso 1 1 calc R U . . .
C35 C 0.62203(16) 0.27885(16) 0.86100(15) 0.0243(7) Uani 1 1 d . . . . .
H35 H 0.662451 0.259358 0.862859 0.029 Uiso 1 1 calc R U . . .
C36 C 0.57623(17) 0.26543(16) 0.90317(15) 0.0253(7) Uani 1 1 d . . . . .
H36 H 0.585026 0.236373 0.933650 0.030 Uiso 1 1 calc R U . . .
C37 C 0.51757(18) 0.29426(18) 0.90107(15) 0.0295(8) Uani 1 1 d . . . . .
H37 H 0.486249 0.284910 0.930205 0.035 Uiso 1 1 calc R U . . .
C38 C 0.50416(17) 0.33667(18) 0.85679(15) 0.0270(7) Uani 1 1 d . . . . .
H38 H 0.463847 0.356426 0.855524 0.032 Uiso 1 1 calc R U . . .
C39 C 0.56180(15) 0.48015(15) 0.78102(14) 0.0205(6) Uani 1 1 d . . . . .
C40 C 0.59436(16) 0.51874(17) 0.74242(16) 0.0262(7) Uani 1 1 d . . . . .
H40 H 0.606808 0.504262 0.704266 0.031 Uiso 1 1 calc R U . . .
C41 C 0.60889(17) 0.57891(18) 0.75959(19) 0.0335(8) Uani 1 1 d . . . . .
H41 H 0.631570 0.605342 0.733440 0.040 Uiso 1 1 calc R U . . .
C42 C 0.58986(18) 0.59958(18) 0.81513(19) 0.0351(9) Uani 1 1 d . . . . .
H42 H 0.599257 0.640572 0.826779 0.042 Uiso 1 1 calc R U . . .
C43 C 0.55747(18) 0.56150(18) 0.85376(18) 0.0325(8) Uani 1 1 d . . . . .
H43 H 0.544936 0.576216 0.891812 0.039 Uiso 1 1 calc R U . . .
C44 C 0.54321(16) 0.50168(17) 0.83699(15) 0.0258(7) Uani 1 1 d . . . . .
H44 H 0.520852 0.475389 0.863513 0.031 Uiso 1 1 calc R U . . .
C45 C 0.45244(14) 0.40834(15) 0.74410(14) 0.0186(6) Uani 1 1 d . . . . .
H45A H 0.435758 0.365868 0.741323 0.022 Uiso 1 1 calc R U . . .
H45B H 0.432241 0.428197 0.778964 0.022 Uiso 1 1 calc R U . . .
C48 C 0.34667(15) 0.43896(15) 0.66637(15) 0.0214(6) Uani 1 1 d . . . . .
C49 C 0.32646(17) 0.42359(16) 0.60907(15) 0.0260(7) Uani 1 1 d . . . . .
H49 H 0.356646 0.415900 0.578474 0.031 Uiso 1 1 calc R U . . .
C50 C 0.26177(19) 0.41969(18) 0.59740(19) 0.0338(8) Uani 1 1 d . . . . .
H50 H 0.247420 0.409317 0.558581 0.041 Uiso 1 1 calc R U . . .
C51 C 0.21836(17) 0.43080(18) 0.6419(2) 0.0361(9) Uani 1 1 d . . . . .
H51 H 0.174134 0.428594 0.633349 0.043 Uiso 1 1 calc R U . . .
C52 C 0.23809(17) 0.44512(19) 0.69891(18) 0.0345(9) Uani 1 1 d . . . . .
H52 H 0.207526 0.451847 0.729390 0.041 Uiso 1 1 calc R U . . .
C53 C 0.30276(16) 0.44969(17) 0.71165(16) 0.0273(7) Uani 1 1 d . . . . .
H53 H 0.316738 0.459961 0.750614 0.033 Uiso 1 1 calc R U . . .
C54 C 0.44479(14) 0.53010(15) 0.68996(14) 0.0191(6) Uani 1 1 d . . . . .
C55 C 0.47338(16) 0.56423(16) 0.64482(15) 0.0234(7) Uani 1 1 d . . . . .
H55 H 0.485660 0.544939 0.608666 0.028 Uiso 1 1 calc R U . . .
C56 C 0.48382(17) 0.62692(16) 0.65314(16) 0.0270(7) Uani 1 1 d . . . . .
H56 H 0.503155 0.650423 0.622423 0.032 Uiso 1 1 calc R U . . .
C57 C 0.46625(18) 0.65517(17) 0.70577(17) 0.0285(8) Uani 1 1 d . . . . .
H57 H 0.473331 0.697967 0.710965 0.034 Uiso 1 1 calc R U . . .
C58 C 0.43829(17) 0.62117(16) 0.75100(15) 0.0257(7) Uani 1 1 d . . . . .
H58 H 0.427017 0.640615 0.787369 0.031 Uiso 1 1 calc R U . . .
C59 C 0.42673(15) 0.55878(16) 0.74333(15) 0.0230(7) Uani 1 1 d . . . . .
H59 H 0.406740 0.535695 0.773974 0.028 Uiso 1 1 calc R U . . .
Cl61 Cl 0.47788(5) 0.27008(4) 0.66472(4) 0.0388(2) Uani 1 1 d . . . A 1
Cl62 Cl 0.37201(4) 0.45204(4) 0.86948(3) 0.02508(17) Uani 1 1 d . . . . .
O64 O 0.5024(3) 0.3665(3) 1.0293(3) 0.0533(8) Uani 0.620(6) 1 d D . P B 1
C63 C 0.5592(5) 0.3436(6) 1.0541(6) 0.0533(8) Uani 0.620(6) 1 d D . P B 1
H63A H 0.568907 0.302690 1.037116 0.064 Uiso 0.620(6) 1 calc R U P B 1
H63B H 0.554359 0.339184 1.097704 0.064 Uiso 0.620(6) 1 calc R U P B 1
C65 C 0.5185(4) 0.4229(4) 1.0000(4) 0.0533(8) Uani 0.620(6) 1 d D . P B 1
H65A H 0.508476 0.458240 1.026156 0.064 Uiso 0.620(6) 1 calc R U P B 1
H65B H 0.493739 0.427141 0.962800 0.064 Uiso 0.620(6) 1 calc R U P B 1
C66 C 0.5905(5) 0.4217(4) 0.9859(4) 0.0533(8) Uani 0.620(6) 1 d D . P B 1
H66A H 0.599942 0.398856 0.948879 0.064 Uiso 0.620(6) 1 calc R U P B 1
H66B H 0.608797 0.463624 0.983449 0.064 Uiso 0.620(6) 1 calc R U P B 1
C67 C 0.6127(4) 0.3880(4) 1.0403(4) 0.0533(8) Uani 0.620(6) 1 d D . P B 1
H67A H 0.619647 0.416725 1.073813 0.064 Uiso 0.620(6) 1 calc R U P B 1
H67B H 0.652800 0.365593 1.032207 0.064 Uiso 0.620(6) 1 calc R U P B 1
O64A O 0.5217(5) 0.3850(5) 1.0201(4) 0.0533(8) Uani 0.380(6) 1 d D . P B 2
C63A C 0.5495(7) 0.3397(9) 1.0583(10) 0.0533(8) Uani 0.380(6) 1 d D . P B 2
H63C H 0.555937 0.300511 1.036811 0.064 Uiso 0.380(6) 1 calc R U P B 2
H63D H 0.522005 0.332130 1.093365 0.064 Uiso 0.380(6) 1 calc R U P B 2
C65A C 0.5715(6) 0.4262(7) 1.0007(6) 0.0533(8) Uani 0.380(6) 1 d D . P B 2
H65C H 0.566538 0.467056 1.019502 0.064 Uiso 0.380(6) 1 calc R U P B 2
H65D H 0.570414 0.431278 0.956911 0.064 Uiso 0.380(6) 1 calc R U P B 2
C66A C 0.6340(6) 0.3963(6) 1.0201(6) 0.0533(8) Uani 0.380(6) 1 d D . P B 2
H66C H 0.648717 0.365182 0.991026 0.064 Uiso 0.380(6) 1 calc R U P B 2
H66D H 0.667907 0.427146 1.026551 0.064 Uiso 0.380(6) 1 calc R U P B 2
C67A C 0.6130(5) 0.3675(6) 1.0771(5) 0.0533(8) Uani 0.380(6) 1 d D . P B 2
H67C H 0.607483 0.398523 1.108908 0.064 Uiso 0.380(6) 1 calc R U P B 2
H67D H 0.643208 0.335509 1.090580 0.064 Uiso 0.380(6) 1 calc R U P B 2

loop_
_atom_site_aniso_label
_atom_site_aniso_U_11
_atom_site_aniso_U_22
_atom_site_aniso_U_33
_atom_site_aniso_U_23
_atom_site_aniso_U_13
_atom_site_aniso_U_12
Er1 0.01739(11) 0.02341(12) 0.01452(11) 0.00084(7) 0.00003(6) -0.00218(7)
Cl60 0.0327(4) 0.0401(5) 0.0211(4) -0.0108(3) -0.0037(3) -0.0034(4)
P3 0.0235(4) 0.0136(4) 0.0175(4) -0.0014(3) -0.0011(3) 0.0025(3)
P5 0.0180(4) 0.0141(3) 0.0133(3) -0.0002(3) -0.0001(3) -0.0002(3)
P32 0.0169(4) 0.0232(4) 0.0127(3) 0.0014(3) -0.0003(3) 0.0008(3)
P46 0.0168(4) 0.0208(4) 0.0152(3) 0.0018(3) 0.0000(3) 0.0003(3)
O2 0.0246(12) 0.0167(10) 0.0256(12) -0.0029(9) -0.0010(9) 0.0026(9)
O6 0.0201(11) 0.0184(10) 0.0181(10) 0.0001(8) -0.0003(8) -0.0004(9)
O31 0.0188(11) 0.0338(13) 0.0130(10) -0.0023(9) -0.0014(8) 0.0013(9)
O47 0.0237(11) 0.0241(12) 0.0150(10) 0.0024(9) 0.0005(8) 0.0043(9)
C4 0.0213(15) 0.0132(13) 0.0146(13) -0.0004(11) -0.0003(11) 0.0011(12)
C7 0.0258(16) 0.0156(14) 0.0156(14) 0.0015(11) 0.0015(12) 0.0020(12)
C8 0.0242(16) 0.0211(15) 0.0186(15) 0.0013(12) -0.0001(12) 0.0029(13)
C9 0.0334(19) 0.0252(17) 0.0181(15) -0.0021(13) -0.0032(13) 0.0070(15)
C10 0.040(2) 0.0263(17) 0.0166(15) -0.0002(13) 0.0062(14) 0.0089(15)
C11 0.0279(18) 0.0302(18) 0.0278(18) 0.0021(14) 0.0088(14) 0.0018(15)
C12 0.0254(17) 0.0264(17) 0.0197(15) -0.0005(13) 0.0028(13) -0.0003(13)
C13 0.0215(15) 0.0181(15) 0.0166(14) -0.0005(11) 0.0045(12) -0.0011(12)
C14 0.0240(16) 0.0220(16) 0.0257(16) 0.0018(13) -0.0020(13) -0.0003(13)
C15 0.0297(18) 0.0184(15) 0.038(2) 0.0039(14) 0.0031(15) 0.0029(14)
C16 0.0311(19) 0.0148(15) 0.046(2) -0.0033(14) 0.0067(16) -0.0034(14)
C17 0.0292(19) 0.0229(18) 0.053(2) -0.0081(16) -0.0075(17) -0.0041(15)
C18 0.0260(17) 0.0205(17) 0.0387(19) -0.0042(14) -0.0057(15) 0.0013(14)
C19 0.0278(16) 0.0176(14) 0.0183(15) -0.0023(12) -0.0009(12) 0.0078(13)
C20 0.0331(19) 0.0283(18) 0.0252(17) -0.0052(14) -0.0019(14) 0.0081(15)
C21 0.0310(19) 0.045(2) 0.0279(18) -0.0016(16) 0.0006(15) 0.0156(17)
C22 0.043(2) 0.041(2) 0.0230(17) -0.0060(16) 0.0004(15) 0.0211(18)
C23 0.053(2) 0.0329(19) 0.0200(16) -0.0094(15) -0.0076(16) 0.0118(17)
C24 0.0355(19) 0.0228(16) 0.0233(16) -0.0023(13) -0.0052(14) 0.0068(14)
C25 0.0264(16) 0.0168(14) 0.0196(15) -0.0018(12) 0.0010(12) 0.0059(13)
C26 0.0272(17) 0.0188(15) 0.0251(16) -0.0012(13) 0.0028(13) 0.0039(13)
C27 0.0331(18) 0.0203(16) 0.0257(17) 0.0041(13) 0.0067(14) 0.0028(14)
C28 0.039(2) 0.0255(17) 0.0237(17) 0.0058(14) -0.0010(15) 0.0052(15)
C29 0.037(2) 0.0269(18) 0.0324(19) 0.0039(15) -0.0110(15) -0.0008(16)
C30 0.0341(19) 0.0208(16) 0.0270(17) 0.0042(13) -0.0032(14) -0.0011(14)
C33 0.0225(16) 0.0209(15) 0.0159(15) -0.0022(12) -0.0023(12) 0.0015(12)
C34 0.0228(16) 0.0244(16) 0.0188(15) -0.0017(12) 0.0004(12) -0.0010(13)
C35 0.0235(16) 0.0235(16) 0.0260(17) -0.0010(13) -0.0035(13) 0.0040(13)
C36 0.0332(18) 0.0234(16) 0.0194(15) 0.0028(13) -0.0031(13) 0.0034(14)
C37 0.0312(19) 0.036(2) 0.0219(16) 0.0081(14) 0.0064(14) 0.0043(16)
C38 0.0254(17) 0.0351(19) 0.0206(16) 0.0057(14) 0.0036(13) 0.0059(15)
C39 0.0180(15) 0.0250(16) 0.0185(15) 0.0024(12) -0.0052(12) 0.0004(13)
C40 0.0222(16) 0.0317(18) 0.0246(17) 0.0053(14) -0.0027(13) 0.0001(14)
C41 0.0235(17) 0.0301(19) 0.047(2) 0.0100(16) -0.0038(16) -0.0051(15)
C42 0.0294(19) 0.0274(18) 0.048(2) -0.0056(17) -0.0123(16) 0.0022(15)
C43 0.0296(18) 0.035(2) 0.033(2) -0.0104(16) -0.0086(15) 0.0029(16)
C44 0.0241(17) 0.0333(19) 0.0200(16) -0.0011(14) -0.0035(12) 0.0017(14)
C45 0.0175(14) 0.0232(15) 0.0152(14) 0.0019(12) 0.0008(11) 0.0000(12)
C48 0.0191(15) 0.0191(15) 0.0259(16) 0.0069(12) -0.0025(12) -0.0008(12)
C49 0.0286(18) 0.0224(16) 0.0269(18) 0.0020(13) -0.0055(13) -0.0025(14)
C50 0.034(2) 0.0278(18) 0.040(2) 0.0051(16) -0.0154(16) -0.0066(15)
C51 0.0196(17) 0.035(2) 0.054(2) 0.0185(18) -0.0093(16) -0.0064(15)
C52 0.0202(17) 0.043(2) 0.040(2) 0.0184(17) 0.0017(15) 0.0009(15)
C53 0.0223(17) 0.0341(19) 0.0255(17) 0.0085(14) 0.0013(13) 0.0020(14)
C54 0.0136(14) 0.0237(16) 0.0200(15) 0.0026(12) -0.0027(11) 0.0016(12)
C55 0.0228(16) 0.0284(17) 0.0190(15) 0.0024(13) -0.0028(12) 0.0013(14)
C56 0.0306(18) 0.0242(17) 0.0262(17) 0.0068(14) -0.0015(14) -0.0007(14)
C57 0.0352(19) 0.0211(16) 0.0291(18) 0.0041(14) -0.0071(15) 0.0022(14)
C58 0.0264(17) 0.0280(17) 0.0229(16) -0.0012(14) -0.0042(13) 0.0066(14)
C59 0.0208(16) 0.0283(17) 0.0198(15) 0.0036(13) 0.0007(12) 0.0021(13)
Cl61 0.0541(6) 0.0285(4) 0.0339(5) -0.0006(4) 0.0124(4) -0.0072(4)
Cl62 0.0228(4) 0.0286(4) 0.0239(4) 0.0015(3) 0.0073(3) 0.0015(3)
O64 0.068(2) 0.0498(16) 0.0416(17) 0.0000(12) 0.0074(16) 0.0003(15)
C63 0.068(2) 0.0498(16) 0.0416(17) 0.0000(12) 0.0074(16) 0.0003(15)
C65 0.068(2) 0.0498(16) 0.0416(17) 0.0000(12) 0.0074(16) 0.0003(15)
C66 0.068(2) 0.0498(16) 0.0416(17) 0.0000(12) 0.0074(16) 0.0003(15)
C67 0.068(2) 0.0498(16) 0.0416(17) 0.0000(12) 0.0074(16) 0.0003(15)
O64A 0.068(2) 0.0498(16) 0.0416(17) 0.0000(12) 0.0074(16) 0.0003(15)
C63A 0.068(2) 0.0498(16) 0.0416(17) 0.0000(12) 0.0074(16) 0.0003(15)
C65A 0.068(2) 0.0498(16) 0.0416(17) 0.0000(12) 0.0074(16) 0.0003(15)
C66A 0.068(2) 0.0498(16) 0.0416(17) 0.0000(12) 0.0074(16) 0.0003(15)
C67A 0.068(2) 0.0498(16) 0.0416(17) 0.0000(12) 0.0074(16) 0.0003(15)

loop_
_atom_type_symbol
_atom_type_description
_atom_type_scat_dispersion_real
_atom_type_scat_dispersion_imag
_atom_type_scat_source
C C 0.0181 0.0091 'International Tables Vol C Tables 4.2.6.8 and 6.1.1.4'
H H 0.0000 0.0000 'International Tables Vol C Tables 4.2.6.8 and 6.1.1.4'
Cl Cl 0.3639 0.7018 'International Tables Vol C Tables 4.2.6.8 and 6.1.1.4'
Er Er -9.4367 3.9380 'International Tables Vol C Tables 4.2.6.8 and 6.1.1.4'
O O 0.0492 0.0322 'International Tables Vol C Tables 4.2.6.8 and 6.1.1.4'
P P 0.2955 0.4335 'International Tables Vol C Tables 4.2.6.8 and 6.1.1.4'

loop_
_geom_angle_atom_site_label_1
_geom_angle_atom_site_label_2
_geom_angle_atom_site_label_3
_geom_angle
_geom_angle_site_symmetry_1
_geom_angle_site_symmetry_3
_geom_angle_publ_flag
Cl60 Er1 Cl61 97.27(3) . . ?
O2 Er1 Cl60 100.44(6) . . ?
O2 Er1 O31 85.59(8) . . ?
O2 Er1 Cl61 98.84(6) . . ?
O6 Er1 Cl60 91.77(6) . . ?
O6 Er1 O2 80.49(8) . . ?
O6 Er1 O31 84.45(8) . . ?
O6 Er1 Cl61 170.89(6) . . ?
O31 Er1 Cl60 172.29(6) . . ?
O31 Er1 Cl61 86.44(6) . . ?
O47 Er1 Cl60 92.61(6) . . ?
O47 Er1 O2 160.28(8) . . ?
O47 Er1 O6 84.42(8) . . ?
O47 Er1 O31 80.35(8) . . ?
O47 Er1 Cl61 94.05(6) . . ?
O2 P3 C4 111.61(14) . . ?
O2 P3 C19 111.21(14) . . ?
O2 P3 C25 110.85(15) . . ?
C19 P3 C4 109.03(15) . . ?
C25 P3 C4 105.54(14) . . ?
C25 P3 C19 108.38(15) . . ?
O6 P5 C4 111.44(13) . . ?
O6 P5 C7 111.33(14) . . ?
O6 P5 C13 110.80(14) . . ?
C7 P5 C4 107.44(14) . . ?
C7 P5 C13 109.44(14) . . ?
C13 P5 C4 106.19(14) . . ?
O31 P32 C33 111.83(14) . . ?
O31 P32 C39 110.17(15) . . ?
O31 P32 C45 112.16(13) . . ?
C33 P32 C39 109.45(15) . . ?
C33 P32 C45 106.05(15) . . ?
C39 P32 C45 106.98(15) . . ?
O47 P46 C45 111.18(14) . . ?
O47 P46 C48 109.84(15) . . ?
O47 P46 C54 111.14(14) . . ?
C48 P46 C45 107.54(14) . . ?
C54 P46 C45 108.52(15) . . ?
C54 P46 C48 108.50(15) . . ?
P3 O2 Er1 137.38(13) . . ?
P5 O6 Er1 137.13(13) . . ?
P32 O31 Er1 132.60(13) . . ?
P46 O47 Er1 135.66(13) . . ?
P3 C4 P5 112.30(16) . . ?
P3 C4 H4A 109.1 . . ?
P3 C4 H4B 109.1 . . ?
P5 C4 H4A 109.1 . . ?
P5 C4 H4B 109.1 . . ?
H4A C4 H4B 107.9 . . ?
C8 C7 P5 119.0(2) . . ?
C8 C7 C12 120.8(3) . . ?
C12 C7 P5 120.2(2) . . ?
C7 C8 H8 120.5 . . ?
C7 C8 C9 119.0(3) . . ?
C9 C8 H8 120.5 . . ?
C8 C9 H9 120.1 . . ?
C10 C9 C8 119.8(3) . . ?
C10 C9 H9 120.1 . . ?
C9 C10 H10 119.6 . . ?
C9 C10 C11 120.8(3) . . ?
C11 C10 H10 119.6 . . ?
C10 C11 H11 120.0 . . ?
C12 C11 C10 120.1(3) . . ?
C12 C11 H11 120.0 . . ?
C7 C12 H12 120.3 . . ?
C11 C12 C7 119.4(3) . . ?
C11 C12 H12 120.3 . . ?
C14 C13 P5 117.6(2) . . ?
C18 C13 P5 122.2(3) . . ?
C18 C13 C14 120.1(3) . . ?
C13 C14 H14 120.1 . . ?
C15 C14 C13 119.7(3) . . ?
C15 C14 H14 120.1 . . ?
C14 C15 H15 120.0 . . ?
C16 C15 C14 120.0(3) . . ?
C16 C15 H15 120.0 . . ?
C15 C16 H16 119.9 . . ?
C17 C16 C15 120.1(3) . . ?
C17 C16 H16 119.9 . . ?
C16 C17 H17 119.8 . . ?
C16 C17 C18 120.4(4) . . ?
C18 C17 H17 119.8 . . ?
C13 C18 C17 119.5(3) . . ?
C13 C18 H18 120.2 . . ?
C17 C18 H18 120.2 . . ?
C20 C19 P3 121.4(2) . . ?
C24 C19 P3 118.3(3) . . ?
C24 C19 C20 120.2(3) . . ?
C19 C20 H20 120.1 . . ?
C21 C20 C19 119.7(3) . . ?
C21 C20 H20 120.1 . . ?
C20 C21 H21 120.0 . . ?
C22 C21 C20 120.1(4) . . ?
C22 C21 H21 120.0 . . ?
C21 C22 H22 119.9 . . ?
C21 C22 C23 120.2(3) . . ?
C23 C22 H22 119.9 . . ?
C22 C23 H23 119.9 . . ?
C22 C23 C24 120.2(3) . . ?
C24 C23 H23 119.9 . . ?
C19 C24 C23 119.7(4) . . ?
C19 C24 H24 120.2 . . ?
C23 C24 H24 120.2 . . ?
C26 C25 P3 117.9(3) . . ?
C30 C25 P3 122.0(3) . . ?
C30 C25 C26 120.0(3) . . ?
C25 C26 H26 120.1 . . ?
C27 C26 C25 119.9(3) . . ?
C27 C26 H26 120.1 . . ?
C26 C27 H27 120.0 . . ?
C28 C27 C26 120.0(3) . . ?
C28 C27 H27 120.0 . . ?
C27 C28 H28 119.8 . . ?
C27 C28 C29 120.4(3) . . ?
C29 C28 H28 119.8 . . ?
C28 C29 H29 120.0 . . ?
C28 C29 C30 119.9(3) . . ?
C30 C29 H29 120.0 . . ?
C25 C30 C29 119.8(3) . . ?
C25 C30 H30 120.1 . . ?
C29 C30 H30 120.1 . . ?
C34 C33 P32 117.5(2) . . ?
C34 C33 C38 119.9(3) . . ?
C38 C33 P32 122.6(3) . . ?
C33 C34 H34 120.1 . . ?
C35 C34 C33 119.8(3) . . ?
C35 C34 H34 120.1 . . ?
C34 C35 H35 119.9 . . ?
C36 C35 C34 120.3(3) . . ?
C36 C35 H35 119.9 . . ?
C35 C36 H36 120.0 . . ?
C35 C36 C37 120.1(3) . . ?
C37 C36 H36 120.0 . . ?
C36 C37 H37 119.8 . . ?
C36 C37 C38 120.5(3) . . ?
C38 C37 H37 119.8 . . ?
C33 C38 H38 120.2 . . ?
C37 C38 C33 119.5(3) . . ?
C37 C38 H38 120.2 . . ?
C40 C39 P32 119.3(3) . . ?
C40 C39 C44 119.8(3) . . ?
C44 C39 P32 120.6(3) . . ?
C39 C40 H40 119.9 . . ?
C39 C40 C41 120.1(3) . . ?
C41 C40 H40 119.9 . . ?
C40 C41 H41 120.4 . . ?
C42 C41 C40 119.3(4) . . ?
C42 C41 H41 120.4 . . ?
C41 C42 H42 119.5 . . ?
C43 C42 C41 121.0(4) . . ?
C43 C42 H42 119.5 . . ?
C42 C43 H43 120.0 . . ?
C42 C43 C44 119.9(4) . . ?
C44 C43 H43 120.0 . . ?
C39 C44 H44 120.1 . . ?
C43 C44 C39 119.9(3) . . ?
C43 C44 H44 120.1 . . ?
P32 C45 H45A 109.0 . . ?
P32 C45 H45B 109.0 . . ?
P46 C45 P32 113.02(16) . . ?
P46 C45 H45A 109.0 . . ?
P46 C45 H45B 109.0 . . ?
H45A C45 H45B 107.8 . . ?
C49 C48 P46 117.4(3) . . ?
C53 C48 P46 121.6(3) . . ?
C53 C48 C49 120.8(3) . . ?
C48 C49 H49 120.4 . . ?
C50 C49 C48 119.1(3) . . ?
C50 C49 H49 120.4 . . ?
C49 C50 H50 119.9 . . ?
C51 C50 C49 120.1(4) . . ?
C51 C50 H50 119.9 . . ?
C50 C51 H51 119.5 . . ?
C50 C51 C52 121.0(3) . . ?
C52 C51 H51 119.5 . . ?
C51 C52 H52 120.0 . . ?
C51 C52 C53 120.0(4) . . ?
C53 C52 H52 120.0 . . ?
C48 C53 H53 120.5 . . ?
C52 C53 C48 119.0(3) . . ?
C52 C53 H53 120.5 . . ?
C55 C54 P46 118.6(3) . . ?
C55 C54 C59 120.1(3) . . ?
C59 C54 P46 121.2(2) . . ?
C54 C55 H55 120.3 . . ?
C54 C55 C56 119.4(3) . . ?
C56 C55 H55 120.3 . . ?
C55 C56 H56 119.8 . . ?
C57 C56 C55 120.5(3) . . ?
C57 C56 H56 119.8 . . ?
C56 C57 H57 119.9 . . ?
C56 C57 C58 120.2(3) . . ?
C58 C57 H57 119.9 . . ?
C57 C58 H58 119.9 . . ?
C57 C58 C59 120.2(3) . . ?
C59 C58 H58 119.9 . . ?
C54 C59 H59 120.2 . . ?
C58 C59 C54 119.5(3) . . ?
C58 C59 H59 120.2 . . ?
C63 O64 C65 106.5(8) . . ?
O64 C63 H63A 109.9 . . ?
O64 C63 H63B 109.9 . . ?
O64 C63 C67 108.9(8) . . ?
H63A C63 H63B 108.3 . . ?
C67 C63 H63A 109.9 . . ?
C67 C63 H63B 109.9 . . ?
O64 C65 H65A 110.1 . . ?
O64 C65 H65B 110.1 . . ?
O64 C65 C66 108.1(7) . . ?
H65A C65 H65B 108.4 . . ?
C66 C65 H65A 110.1 . . ?
C66 C65 H65B 110.1 . . ?
C65 C66 H66A 112.1 . . ?
C65 C66 H66B 112.1 . . ?
H66A C66 H66B 109.7 . . ?
C67 C66 C65 98.3(7) . . ?
C67 C66 H66A 112.1 . . ?
C67 C66 H66B 112.1 . . ?
C63 C67 H67A 110.9 . . ?
C63 C67 H67B 110.9 . . ?
C66 C67 C63 104.4(8) . . ?
C66 C67 H67A 110.9 . . ?
C66 C67 H67B 110.9 . . ?
H67A C67 H67B 108.9 . . ?
C63A O64A C65A 108.2(10) . . ?
O64A C63A H63C 110.9 . . ?
O64A C63A H63D 110.9 . . ?
O64A C63A C67A 104.5(10) . . ?
H63C C63A H63D 108.9 . . ?
C67A C63A H63C 110.9 . . ?
C67A C63A H63D 110.9 . . ?
O64A C65A H65C 110.6 . . ?
O64A C65A H65D 110.6 . . ?
O64A C65A C66A 105.8(10) . . ?
H65C C65A H65D 108.7 . . ?
C66A C65A H65C 110.6 . . ?
C66A C65A H65D 110.6 . . ?
C65A C66A H66C 111.8 . . ?
C65A C66A H66D 111.8 . . ?
H66C C66A H66D 109.5 . . ?
C67A C66A C65A 99.8(10) . . ?
C67A C66A H66C 111.8 . . ?
C67A C66A H66D 111.8 . . ?
C63A C67A H67C 111.6 . . ?
C63A C67A H67D 111.6 . . ?
C66A C67A C63A 100.8(11) . . ?
C66A C67A H67C 111.6 . . ?
C66A C67A H67D 111.6 . . ?
H67C C67A H67D 109.4 . . ?

loop_
_geom_bond_atom_site_label_1
_geom_bond_atom_site_label_2
_geom_bond_distance
_geom_bond_site_symmetry_2
_geom_bond_publ_flag
Er1 Cl60 2.5431(8) . ?
Er1 O2 2.272(2) . ?
Er1 O6 2.254(2) . ?
Er1 O31 2.299(2) . ?
Er1 O47 2.239(2) . ?
Er1 Cl61 2.5878(9) . ?
P3 O2 1.505(2) . ?
P3 C4 1.808(3) . ?
P3 C19 1.799(3) . ?
P3 C25 1.799(3) . ?
P5 O6 1.505(2) . ?
P5 C4 1.808(3) . ?
P5 C7 1.787(3) . ?
P5 C13 1.789(3) . ?
P32 O31 1.512(2) . ?
P32 C33 1.796(3) . ?
P32 C39 1.797(3) . ?
P32 C45 1.810(3) . ?
P46 O47 1.505(2) . ?
P46 C45 1.806(3) . ?
P46 C48 1.793(3) . ?
P46 C54 1.790(3) . ?
C4 H4A 0.9900 . ?
C4 H4B 0.9900 . ?
C7 C8 1.393(5) . ?
C7 C12 1.394(5) . ?
C8 H8 0.9500 . ?
C8 C9 1.399(5) . ?
C9 H9 0.9500 . ?
C9 C10 1.382(6) . ?
C10 H10 0.9500 . ?
C10 C11 1.385(5) . ?
C11 H11 0.9500 . ?
C11 C12 1.384(5) . ?
C12 H12 0.9500 . ?
C13 C14 1.396(5) . ?
C13 C18 1.384(5) . ?
C14 H14 0.9500 . ?
C14 C15 1.387(5) . ?
C15 H15 0.9500 . ?
C15 C16 1.385(6) . ?
C16 H16 0.9500 . ?
C16 C17 1.379(6) . ?
C17 H17 0.9500 . ?
C17 C18 1.391(5) . ?
C18 H18 0.9500 . ?
C19 C20 1.397(5) . ?
C19 C24 1.391(5) . ?
C20 H20 0.9500 . ?
C20 C21 1.390(5) . ?
C21 H21 0.9500 . ?
C21 C22 1.386(6) . ?
C22 H22 0.9500 . ?
C22 C23 1.391(6) . ?
C23 H23 0.9500 . ?
C23 C24 1.391(5) . ?
C24 H24 0.9500 . ?
C25 C26 1.398(5) . ?
C25 C30 1.391(5) . ?
C26 H26 0.9500 . ?
C26 C27 1.386(5) . ?
C27 H27 0.9500 . ?
C27 C28 1.385(5) . ?
C28 H28 0.9500 . ?
C28 C29 1.389(5) . ?
C29 H29 0.9500 . ?
C29 C30 1.391(5) . ?
C30 H30 0.9500 . ?
C33 C34 1.394(5) . ?
C33 C38 1.396(5) . ?
C34 H34 0.9500 . ?
C34 C35 1.386(5) . ?
C35 H35 0.9500 . ?
C35 C36 1.381(5) . ?
C36 H36 0.9500 . ?
C36 C37 1.383(5) . ?
C37 H37 0.9500 . ?
C37 C38 1.386(5) . ?
C38 H38 0.9500 . ?
C39 C40 1.387(5) . ?
C39 C44 1.397(5) . ?
C40 H40 0.9500 . ?
C40 C41 1.398(5) . ?
C41 H41 0.9500 . ?
C41 C42 1.385(6) . ?
C42 H42 0.9500 . ?
C42 C43 1.379(6) . ?
C43 H43 0.9500 . ?
C43 C44 1.387(5) . ?
C44 H44 0.9500 . ?
C45 H45A 0.9900 . ?
C45 H45B 0.9900 . ?
C48 C49 1.396(5) . ?
C48 C53 1.393(5) . ?
C49 H49 0.9500 . ?
C49 C50 1.387(5) . ?
C50 H50 0.9500 . ?
C50 C51 1.375(6) . ?
C51 H51 0.9500 . ?
C51 C52 1.381(6) . ?
C52 H52 0.9500 . ?
C52 C53 1.392(5) . ?
C53 H53 0.9500 . ?
C54 C55 1.393(5) . ?
C54 C59 1.404(5) . ?
C55 H55 0.9500 . ?
C55 C56 1.394(5) . ?
C56 H56 0.9500 . ?
C56 C57 1.383(5) . ?
C57 H57 0.9500 . ?
C57 C58 1.387(5) . ?
C58 H58 0.9500 . ?
C58 C59 1.389(5) . ?
C59 H59 0.9500 . ?
O64 C63 1.406(10) . ?
O64 C65 1.433(10) . ?
C63 H63A 0.9900 . ?
C63 H63B 0.9900 . ?
C63 C67 1.514(12) . ?
C65 H65A 0.9900 . ?
C65 H65B 0.9900 . ?
C65 C66 1.545(12) . ?
C66 H66A 0.9900 . ?
C66 H66B 0.9900 . ?
C66 C67 1.499(11) . ?
C67 H67A 0.9900 . ?
C67 H67B 0.9900 . ?
O64A C63A 1.431(14) . ?
O64A C65A 1.444(16) . ?
C63A H63C 0.9900 . ?
C63A H63D 0.9900 . ?
C63A C67A 1.524(15) . ?
C65A H65C 0.9900 . ?
C65A H65D 0.9900 . ?
C65A C66A 1.527(17) . ?
C66A H66C 0.9900 . ?
C66A H66D 0.9900 . ?
C66A C67A 1.492(15) . ?
C67A H67C 0.9900 . ?
C67A H67D 0.9900 . ?

loop_
_geom_torsion_atom_site_label_1
_geom_torsion_atom_site_label_2
_geom_torsion_atom_site_label_3
_geom_torsion_atom_site_label_4
_geom_torsion
_geom_torsion_site_symmetry_1
_geom_torsion_site_symmetry_2
_geom_torsion_site_symmetry_3
_geom_torsion_site_symmetry_4
_geom_torsion_publ_flag
P3 C19 C20 C21 177.7(3) . . . . ?
P3 C19 C24 C23 -177.3(3) . . . . ?
P3 C25 C26 C27 177.0(2) . . . . ?
P3 C25 C30 C29 -177.1(3) . . . . ?
P5 C7 C8 C9 -179.6(2) . . . . ?
P5 C7 C12 C11 179.3(3) . . . . ?
P5 C13 C14 C15 179.2(3) . . . . ?
P5 C13 C18 C17 -179.0(3) . . . . ?
P32 C33 C34 C35 178.3(3) . . . . ?
P32 C33 C38 C37 -179.0(3) . . . . ?
P32 C39 C40 C41 174.7(3) . . . . ?
P32 C39 C44 C43 -174.3(3) . . . . ?
P46 C48 C49 C50 -174.7(3) . . . . ?
P46 C48 C53 C52 174.9(3) . . . . ?
P46 C54 C55 C56 178.8(3) . . . . ?
P46 C54 C59 C58 -179.5(2) . . . . ?
O2 P3 C4 P5 -42.7(2) . . . . ?
O2 P3 C19 C20 173.0(3) . . . . ?
O2 P3 C19 C24 -8.8(3) . . . . ?
O2 P3 C25 C26 15.4(3) . . . . ?
O2 P3 C25 C30 -167.4(3) . . . . ?
O6 P5 C4 P3 55.80(19) . . . . ?
O6 P5 C7 C8 3.3(3) . . . . ?
O6 P5 C7 C12 -175.9(2) . . . . ?
O6 P5 C13 C14 -39.7(3) . . . . ?
O6 P5 C13 C18 140.3(3) . . . . ?
O31 P32 C33 C34 32.2(3) . . . . ?
O31 P32 C33 C38 -148.4(3) . . . . ?
O31 P32 C39 C40 16.0(3) . . . . ?
O31 P32 C39 C44 -169.7(2) . . . . ?
O31 P32 C45 P46 -46.4(2) . . . . ?
O47 P46 C45 P32 51.1(2) . . . . ?
O47 P46 C48 C49 -12.2(3) . . . . ?
O47 P46 C48 C53 172.4(3) . . . . ?
O47 P46 C54 C55 14.2(3) . . . . ?
O47 P46 C54 C59 -167.0(2) . . . . ?
C4 P3 O2 Er1 -10.6(2) . . . . ?
C4 P3 C19 C20 49.5(3) . . . . ?
C4 P3 C19 C24 -132.3(3) . . . . ?
C4 P3 C25 C26 136.4(3) . . . . ?
C4 P3 C25 C30 -46.4(3) . . . . ?
C4 P5 O6 Er1 -18.9(2) . . . . ?
C4 P5 C7 C8 125.5(3) . . . . ?
C4 P5 C7 C12 -53.6(3) . . . . ?
C4 P5 C13 C14 -160.9(2) . . . . ?
C4 P5 C13 C18 19.1(3) . . . . ?
C7 P5 O6 Er1 101.0(2) . . . . ?
C7 P5 C4 P3 -66.4(2) . . . . ?
C7 P5 C13 C14 83.4(3) . . . . ?
C7 P5 C13 C18 -96.6(3) . . . . ?
C7 C8 C9 C10 -0.1(5) . . . . ?
C8 C7 C12 C11 0.2(5) . . . . ?
C8 C9 C10 C11 1.0(5) . . . . ?
C9 C10 C11 C12 -1.3(6) . . . . ?
C10 C11 C12 C7 0.7(5) . . . . ?
C12 C7 C8 C9 -0.5(5) . . . . ?
C13 P5 O6 Er1 -136.93(18) . . . . ?
C13 P5 C4 P3 176.56(16) . . . . ?
C13 P5 C7 C8 -119.6(3) . . . . ?
C13 P5 C7 C12 61.3(3) . . . . ?
C13 C14 C15 C16 -0.2(5) . . . . ?
C14 C13 C18 C17 1.0(5) . . . . ?
C14 C15 C16 C17 1.0(6) . . . . ?
C15 C16 C17 C18 -0.8(6) . . . . ?
C16 C17 C18 C13 -0.2(6) . . . . ?
C18 C13 C14 C15 -0.8(5) . . . . ?
C19 P3 O2 Er1 -132.61(19) . . . . ?
C19 P3 C4 P5 80.54(19) . . . . ?
C19 P3 C25 C26 -107.0(3) . . . . ?
C19 P3 C25 C30 70.3(3) . . . . ?
C19 C20 C21 C22 -0.8(6) . . . . ?
C20 C19 C24 C23 1.0(5) . . . . ?
C20 C21 C22 C23 1.7(6) . . . . ?
C21 C22 C23 C24 -1.2(6) . . . . ?
C22 C23 C24 C19 -0.1(5) . . . . ?
C24 C19 C20 C21 -0.5(5) . . . . ?
C25 P3 O2 Er1 106.7(2) . . . . ?
C25 P3 C4 P5 -163.22(16) . . . . ?
C25 P3 C19 C20 -64.9(3) . . . . ?
C25 P3 C19 C24 113.3(3) . . . . ?
C25 C26 C27 C28 0.0(5) . . . . ?
C26 C25 C30 C29 0.1(5) . . . . ?
C26 C27 C28 C29 0.6(5) . . . . ?
C27 C28 C29 C30 -0.9(6) . . . . ?
C28 C29 C30 C25 0.5(6) . . . . ?
C30 C25 C26 C27 -0.3(5) . . . . ?
C33 P32 O31 Er1 109.85(19) . . . . ?
C33 P32 C39 C40 139.4(3) . . . . ?
C33 P32 C39 C44 -46.4(3) . . . . ?
C33 P32 C45 P46 -168.73(17) . . . . ?
C33 C34 C35 C36 1.3(5) . . . . ?
C34 C33 C38 C37 0.4(5) . . . . ?
C34 C35 C36 C37 -0.8(5) . . . . ?
C35 C36 C37 C38 0.1(6) . . . . ?
C36 C37 C38 C33 0.1(6) . . . . ?
C38 C33 C34 C35 -1.1(5) . . . . ?
C39 P32 O31 Er1 -128.19(18) . . . . ?
C39 P32 C33 C34 -90.2(3) . . . . ?
C39 P32 C33 C38 89.3(3) . . . . ?
C39 P32 C45 P46 74.5(2) . . . . ?
C39 C40 C41 C42 -0.7(5) . . . . ?
C40 C39 C44 C43 -0.1(5) . . . . ?
C40 C41 C42 C43 0.7(6) . . . . ?
C41 C42 C43 C44 -0.4(6) . . . . ?
C42 C43 C44 C39 0.1(5) . . . . ?
C44 C39 C40 C41 0.4(5) . . . . ?
C45 P32 O31 Er1 -9.1(2) . . . . ?
C45 P32 C33 C34 154.8(3) . . . . ?
C45 P32 C33 C38 -25.8(3) . . . . ?
C45 P32 C39 C40 -106.2(3) . . . . ?
C45 P32 C39 C44 68.1(3) . . . . ?
C45 P46 O47 Er1 0.3(2) . . . . ?
C45 P46 C48 C49 -133.3(3) . . . . ?
C45 P46 C48 C53 51.3(3) . . . . ?
C45 P46 C54 C55 136.8(3) . . . . ?
C45 P46 C54 C59 -44.5(3) . . . . ?
C48 P46 O47 Er1 -118.6(2) . . . . ?
C48 P46 C45 P32 171.39(17) . . . . ?
C48 P46 C54 C55 -106.7(3) . . . . ?
C48 P46 C54 C59 72.1(3) . . . . ?
C48 C49 C50 C51 -0.1(5) . . . . ?
C49 C48 C53 C52 -0.3(5) . . . . ?
C49 C50 C51 C52 -0.9(6) . . . . ?
C50 C51 C52 C53 1.3(6) . . . . ?
C51 C52 C53 C48 -0.7(6) . . . . ?
C53 C48 C49 C50 0.7(5) . . . . ?
C54 P46 O47 Er1 121.3(2) . . . . ?
C54 P46 C45 P32 -71.4(2) . . . . ?
C54 P46 C48 C49 109.5(3) . . . . ?
C54 P46 C48 C53 -65.9(3) . . . . ?
C54 C55 C56 C57 0.2(5) . . . . ?
C55 C54 C59 C58 -0.8(5) . . . . ?
C55 C56 C57 C58 0.3(5) . . . . ?
C56 C57 C58 C59 -1.2(5) . . . . ?
C57 C58 C59 C54 1.4(5) . . . . ?
C59 C54 C55 C56 0.0(5) . . . . ?
O64 C63 C67 C66 -23.7(14) . . . . ?
O64 C65 C66 C67 -35.6(8) . . . . ?
C63 O64 C65 C66 22.4(11) . . . . ?
C65 O64 C63 C67 0.6(14) . . . . ?
C65 C66 C67 C63 34.0(10) . . . . ?
O64A C63A C67A C66A -39.8(19) . . . . ?
O64A C65A C66A C67A -34.8(14) . . . . ?
C63A O64A C65A C66A 10.4(19) . . . . ?
C65A O64A C63A C67A 18(2) . . . . ?
C65A C66A C67A C63A 44.2(14) . . . . ?
